data_7036295
loop_
_publ_author_name
'Olea-Rom\'an, Daniela'
'B\'elanger-Desmarais, Nicolas'
'Flores-\'Alamo, Marcos'
'Baz\'an, Claudia'
'Thouin, F\'elix'
'Reber, Christian'
'Castillo-Blum, Silvia E'

_publ_section_title
;
 Spectroscopic studies of lanthanide complexes of varying nuclearity based
 on a compartmentalised ligand.
;
_journal_issue 39
_journal_name_full 'Dalton transactions (Cambridge, England : 2003)'
_journal_page_first 17175
_journal_page_last 17188
_journal_paper_doi 10.1039/c5dt02563j
_journal_volume 44
_journal_year 2015
_chemical_formula_moiety 'C22 H20 Cl Dy N4 O11 Zn, 3(C2 H6 O)'
_chemical_formula_sum 'C28 H38 Cl Dy N4 O14 Zn'
_chemical_formula_weight 917.94
_chemical_name_systematic
;
 ?
;
_space_group_IT_number 2
_symmetry_cell_setting triclinic
_symmetry_Int_Tables_number 2
_symmetry_space_group_name_Hall '-P 1'
_symmetry_space_group_name_H-M 'P -1'
_atom_sites_solution_hydrogens mixed
_audit_conform_dict_location ftp://ftp.iucr.org/pub/cif_core.dic
_audit_conform_dict_name cif_core.dic
_audit_conform_dict_version 2.4.3
_audit_creation_date 2015-08-10T12:10:40-00:00
_audit_creation_method 'WinGX routine CIF_UPDATE'
_audit_update_record
;
2015-08-13 deposited with the CCDC.
2015-08-27 downloaded from the CCDC.
;
_cell_angle_alpha 71.062(6)
_cell_angle_beta 77.213(6)
_cell_angle_gamma 80.759(6)
_cell_formula_units_Z 2
_cell_length_a 11.4819(9)
_cell_length_b 13.1424(9)
_cell_length_c 13.8087(10)
_cell_measurement_reflns_used 3986
_cell_measurement_temperature 130(2)
_cell_measurement_theta_max 29.4912
_cell_measurement_theta_min 3.3697
_cell_volume 1913.1(3)
_computing_cell_refinement
;
        CrysAlisPro, Agilent Technologies,
        Version 1.171.36.32 (release 02-08-2013 CrysAlis171 .NET)
        (compiled Aug  2 2013,16:46:58)
;
_computing_data_collection
;
        CrysAlisPro, Agilent Technologies,
        Version 1.171.36.32 (release 02-08-2013 CrysAlis171 .NET)
        (compiled Aug  2 2013,16:46:58)
;
_computing_data_reduction
;
        CrysAlisPro, Agilent Technologies,
        Version 1.171.36.32 (release 02-08-2013 CrysAlis171 .NET)
        (compiled Aug  2 2013,16:46:58)
;
_computing_molecular_graphics
;
          'Ortep-3 for Windows (Farrugia, 1997)'
      L. J. Farrugia, J. Appl. Crystallogr., 1997, 30, 565.
;
_computing_publication_material
;    
        'WinGX publication routines (Farrugia, 1999)'                 
    L. J. Farrugia, J. Appl. Crystallogr., 1999, 32, 837-838.
;
_computing_structure_refinement 'SHELXL-2014 (Sheldrick, 2008)'
_computing_structure_solution
;
      'SHELXS-2014 (Sheldrick, 2008)'
      G. M. Sheldrick, Acta Crystallogr., Sect. A: 
      Found. Crystallogr., 2008, 64, 112-122.
;
_diffrn_ambient_temperature 130(2)
_diffrn_detector_area_resol_mean 10.4685
_diffrn_measured_fraction_theta_full 0.997
_diffrn_measured_fraction_theta_max 0.841
_diffrn_measurement_device_type 'Xcalibur, Atlas, Gemini'
_diffrn_measurement_method '\w scans'
_diffrn_orient_matrix_UB_11 -0.0580912
_diffrn_orient_matrix_UB_12 0.0011357
_diffrn_orient_matrix_UB_13 0.031024
_diffrn_orient_matrix_UB_21 -0.0257556
_diffrn_orient_matrix_UB_22 0.0184567
_diffrn_orient_matrix_UB_23 -0.0456045
_diffrn_orient_matrix_UB_31 -0.0035077
_diffrn_orient_matrix_UB_32 -0.0542608
_diffrn_orient_matrix_UB_33 0.0026538
_diffrn_radiation_monochromator graphite
_diffrn_radiation_type MoK\a
_diffrn_radiation_wavelength 0.71073
_diffrn_reflns_av_R_equivalents 0.0542
_diffrn_reflns_av_unetI/netI 0.096
_diffrn_reflns_laue_measured_fraction_full 0.997
_diffrn_reflns_laue_measured_fraction_max 0.841
_diffrn_reflns_limit_h_max 12
_diffrn_reflns_limit_h_min -14
_diffrn_reflns_limit_k_max 16
_diffrn_reflns_limit_k_min -16
_diffrn_reflns_limit_l_max 15
_diffrn_reflns_limit_l_min -19
_diffrn_reflns_number 15475
_diffrn_reflns_point_group_measured_fraction_full 0.997
_diffrn_reflns_point_group_measured_fraction_max 0.841
_diffrn_reflns_theta_full 25.242
_diffrn_reflns_theta_max 29.491
_diffrn_reflns_theta_min 3.37
_exptl_absorpt_coefficient_mu 2.699
_exptl_absorpt_correction_T_max 0.82
_exptl_absorpt_correction_T_min 0.469
_exptl_absorpt_correction_type analytical
_exptl_absorpt_process_details
;
        CrysAlisPro, Agilent Technologies,
        Version 1.171.36.32 (release 02-08-2013 CrysAlis171 .NET)
        (compiled Aug  2 2013,16:46:58)
Analytical numeric absorption correction using a multifaceted crystal
                        model based on expressions derived by R.C. Clark & J.S.
        (Clark, R. C. & Reid, J. S. (1995). Acta Cryst. A51, 887-897)
;
_exptl_crystal_colour 'light yellow'
_exptl_crystal_density_diffrn 1.593
_exptl_crystal_description prism
_exptl_crystal_F_000 918
_exptl_crystal_size_max 0.45
_exptl_crystal_size_mid 0.21
_exptl_crystal_size_min 0.08
_platon_squeeze_details
;
The SQUEEZE/PLATON program has been used to model some disorder
of ethanol solvent.
;
_refine_diff_density_max 3.671
_refine_diff_density_min -2.196
_refine_diff_density_rms 0.21
_refine_ls_extinction_method none
_refine_ls_goodness_of_fit_ref 1.065
_refine_ls_hydrogen_treatment mixed
_refine_ls_matrix_type full
_refine_ls_number_parameters 448
_refine_ls_number_reflns 8954
_refine_ls_number_restraints 51
_refine_ls_restrained_S_all 1.063
_refine_ls_R_factor_all 0.0786
_refine_ls_R_factor_gt 0.0591
_refine_ls_shift/su_max 0.001
_refine_ls_shift/su_mean 0
_refine_ls_structure_factor_coef Fsqd
_refine_ls_weighting_details 'w=1/[\s^2^(Fo^2^)+(0.0602P)^2^+1.3299P] where P=(Fo^2^+2Fc^2^)/3'
_refine_ls_weighting_scheme calc
_refine_ls_wR_factor_gt 0.1334
_refine_ls_wR_factor_ref 0.1434
_reflns_Friedel_coverage 0
_reflns_number_gt 7056
_reflns_number_total 8954
_reflns_threshold_expression 'I > 2\s(I)'
_cod_data_source_file c5dt02563j2.cif
_cod_data_source_block 15a-dinuclear-dy257-rev1
_cod_depositor_comments 'Adding full bibliography for 7036293--7036295.cif.'
_cod_database_code 7036295
_shelx_estimated_absorpt_t_min 0.376
_shelx_estimated_absorpt_t_max 0.813

loop_
_symmetry_equiv_pos_as_xyz
'x, y, z'
'-x, -y, -z'

loop_
_atom_site_label
_atom_site_type_symbol
_atom_site_fract_x
_atom_site_fract_y
_atom_site_fract_z
_atom_site_U_iso_or_equiv
_atom_site_adp_type
_atom_site_occupancy
_atom_site_site_symmetry_order
_atom_site_calc_flag
_atom_site_refinement_flags_posn
_atom_site_refinement_flags_adp
_atom_site_refinement_flags_occupancy
_atom_site_disorder_assembly
_atom_site_disorder_group
C01 C 0.5142(7) 0.9063(7) 0.8652(7) 0.039(2) Uani 1 1 d D . . . .
H01A H 0.4878 0.9208 0.798 0.047 Uiso 1 1 calc R U . . .
H01B H 0.4851 0.9697 0.8908 0.047 Uiso 1 1 calc R U . . .
C02 C 0.4615(9) 0.8106(8) 0.9404(10) 0.065(3) Uani 1 1 d . . . . .
H02A H 0.4871 0.7485 0.9138 0.098 Uiso 1 1 calc R U . . .
H02B H 0.3738 0.8238 0.9511 0.098 Uiso 1 1 calc R U . . .
H02C H 0.4883 0.7956 1.0068 0.098 Uiso 1 1 calc R U . . .
C2 C 0.9396(6) 1.0235(5) 0.6765(5) 0.0149(13) Uani 1 1 d . . . . .
C3 C 0.9958(6) 1.1142(5) 0.6163(5) 0.0197(14) Uani 1 1 d . . . . .
H3 H 0.9747 1.1553 0.551 0.024 Uiso 1 1 calc R U . . .
C4 C 1.0853(7) 1.1448(5) 0.6540(5) 0.0218(15) Uani 1 1 d . . . . .
H4 H 1.1261 1.2064 0.613 0.026 Uiso 1 1 calc R U . . .
C05 C 0.7091(7) 1.0811(6) 0.4264(6) 0.0276(16) Uani 1 1 d . . . . .
H05A H 0.6306 1.0672 0.4731 0.033 Uiso 1 1 calc R U . . .
H05B H 0.7466 1.0123 0.4134 0.033 Uiso 1 1 calc R U . . .
C5 C 1.1141(6) 1.0865(5) 0.7492(5) 0.0211(14) Uani 1 1 d . . . . .
H5 H 1.175 1.1081 0.7729 0.025 Uiso 1 1 calc R U . . .
C06 C 0.6896(8) 1.1642(7) 0.3241(7) 0.039(2) Uani 1 1 d . . . . .
H06A H 0.6502 1.2316 0.3371 0.059 Uiso 1 1 calc R U . . .
H06B H 0.6387 1.1369 0.2915 0.059 Uiso 1 1 calc R U . . .
H06C H 0.7671 1.1778 0.2777 0.059 Uiso 1 1 calc R U . . .
C6 C 1.0547(6) 0.9947(5) 0.8125(5) 0.0141(12) Uani 1 1 d . . . . .
C07 C 0.4451(8) 0.7254(6) 0.4260(7) 0.038(2) Uani 1 1 d . . . . .
H07A H 0.5039 0.6635 0.4179 0.046 Uiso 1 1 calc R U . . .
H07B H 0.4528 0.7402 0.4901 0.046 Uiso 1 1 calc R U . . .
C7 C 0.9641(6) 0.9652(5) 0.7745(5) 0.0155(13) Uani 1 1 d . . . . .
C08 C 0.4749(9) 0.8214(8) 0.3356(7) 0.046(2) Uani 1 1 d . . . . .
H08A H 0.4753 0.805 0.2712 0.07 Uiso 1 1 calc R U . . .
H08B H 0.5543 0.8405 0.3347 0.07 Uiso 1 1 calc R U . . .
H08C H 0.4148 0.8822 0.3413 0.07 Uiso 1 1 calc R U . . .
C9 C 1.0943(6) 0.9347(5) 0.9096(5) 0.0148(13) Uani 1 1 d . . . . .
H9 H 1.165 0.9537 0.9218 0.018 Uiso 1 1 calc R U . . .
C11 C 1.0855(6) 0.7959(5) 1.0729(5) 0.0148(13) Uani 1 1 d . . . . .
C12 C 1.1680(6) 0.8319(5) 1.1124(5) 0.0199(14) Uani 1 1 d . . . . .
H12 H 1.198 0.9001 1.077 0.024 Uiso 1 1 calc R U . . .
C13 C 1.2056(7) 0.7666(6) 1.2042(6) 0.0263(17) Uani 1 1 d . . . . .
H13 H 1.2607 0.791 1.2319 0.032 Uiso 1 1 calc R U . . .
C14 C 1.1636(7) 0.6673(6) 1.2548(6) 0.0253(16) Uani 1 1 d . . . . .
H14 H 1.1921 0.6225 1.3159 0.03 Uiso 1 1 calc R U . . .
C15 C 1.0800(7) 0.6316(5) 1.2175(6) 0.0242(16) Uani 1 1 d . . . . .
H15 H 1.0491 0.5639 1.2543 0.029 Uiso 1 1 calc R U . . .
C16 C 1.0415(6) 0.6953(5) 1.1260(5) 0.0178(14) Uani 1 1 d . . . . .
C18 C 0.9294(6) 0.5690(5) 1.1037(5) 0.0177(14) Uani 1 1 d . . . . .
H18 H 0.9681 0.5144 1.1539 0.021 Uiso 1 1 calc R U . . .
C20 C 0.8017(6) 0.6015(5) 0.9669(5) 0.0150(13) Uani 1 1 d . . . . .
C21 C 0.8457(6) 0.5361(5) 1.0556(5) 0.0181(14) Uani 1 1 d . . . . .
C22 C 0.8194(6) 0.4281(5) 1.0960(5) 0.0208(14) Uani 1 1 d . . . . .
H22 H 0.8516 0.3817 1.1546 0.025 Uiso 1 1 calc R U . . .
C23 C 0.7465(6) 0.3885(5) 1.0512(5) 0.0228(15) Uani 1 1 d . . . . .
H23 H 0.7271 0.3159 1.0806 0.027 Uiso 1 1 calc R U . . .
C24 C 0.7017(7) 0.4553(5) 0.9630(5) 0.0219(15) Uani 1 1 d . . . . .
H24 H 0.6513 0.4286 0.9327 0.026 Uiso 1 1 calc R U . . .
C25 C 0.7312(6) 0.5591(5) 0.9209(5) 0.0201(14) Uani 1 1 d . . . . .
N01 N 1.0227(5) 0.6923(4) 0.6687(5) 0.0207(12) Uani 1 1 d . . . . .
N02 N 0.6765(5) 0.8147(5) 0.5890(4) 0.0225(13) Uani 1 1 d . . . . .
N10 N 1.0403(5) 0.8568(4) 0.9813(4) 0.0144(11) Uani 1 1 d . . . . .
N17 N 0.9537(5) 0.6671(4) 1.0823(4) 0.0164(11) Uani 1 1 d . . . . .
O01 O 1.0064(4) 0.7941(3) 0.6499(4) 0.0187(10) Uani 1 1 d . . . . .
O1 O 0.8502(4) 0.9840(3) 0.6479(3) 0.0170(5) Uani 1 1 d D . . . .
O02 O 0.9388(4) 0.6409(3) 0.7314(4) 0.0240(11) Uani 1 1 d . . . . .
O03 O 1.1155(5) 0.6479(4) 0.6307(5) 0.0369(14) Uani 1 1 d . . . . .
O04 O 0.7803(4) 0.7642(4) 0.5945(4) 0.0260(11) Uani 1 1 d . . . . .
O05 O 0.6322(5) 0.8607(4) 0.6611(4) 0.0305(12) Uani 1 1 d . . . . .
O06 O 0.6231(5) 0.8212(4) 0.5203(4) 0.0341(13) Uani 1 1 d . . . . .
O07 O 0.6445(4) 0.8921(4) 0.8489(4) 0.0225(10) Uani 1 1 d D . . . .
O08 O 0.5943(5) 0.5623(4) 0.7216(4) 0.0331(13) Uani 1 1 d D . . . .
O8 O 0.9032(4) 0.8792(3) 0.8269(3) 0.0170(5) Uani 1 1 d . . . . .
O09 O 0.7851(4) 1.1171(4) 0.4772(4) 0.0239(11) Uani 1 1 d D . . . .
O010 O 0.3280(5) 0.6964(5) 0.4380(5) 0.0397(14) Uani 1 1 d D . . . .
O19 O 0.8237(4) 0.7040(3) 0.9193(3) 0.0170(5) Uani 1 1 d . . . . .
O26 O 0.6949(4) 0.6320(3) 0.8324(3) 0.0170(5) Uani 1 1 d D . . . .
Zn1 Zn 0.88326(7) 0.80139(5) 0.98084(6) 0.01370(17) Uani 1 1 d . . . . .
Dy1 Dy 0.79821(3) 0.79962(2) 0.75317(2) 0.01403(10) Uani 1 1 d . . . . .
Cl1 Cl 0.71664(15) 0.88595(13) 1.05543(13) 0.0219(3) Uani 1 1 d . . . . .
C1A_a C 0.4763(12) 0.5355(12) 0.7425(14) 0.041(2) Uani 0.566(11) 1 d D U P A 1
H1A1_a H 0.4438 0.5579 0.6773 0.049 Uiso 0.566(11) 1 d R U P A 1
H1A2_a H 0.4254 0.5748 0.7895 0.049 Uiso 0.566(11) 1 d R U P A 1
C2A_a C 0.4734(14) 0.4159(11) 0.7940(12) 0.041(2) Uani 0.566(11) 1 d D U P A 1
H2A1_a H 0.5127 0.3773 0.7436 0.062 Uiso 0.566(11) 1 calc R U P A 1
H2A2_a H 0.39 0.3989 0.8189 0.062 Uiso 0.566(11) 1 calc R U P A 1
H2A3_a H 0.5158 0.3936 0.853 0.062 Uiso 0.566(11) 1 calc R U P A 1
C1B_b C 0.5023(16) 0.4878(18) 0.7708(16) 0.041(2) Uani 0.434(11) 1 d D U P A 2
H1B1_b H 0.4631 0.4978 0.839 0.049 Uiso 0.434(11) 1 d R U P A 2
H1B2_b H 0.5419 0.4132 0.7835 0.049 Uiso 0.434(11) 1 d R U P A 2
C2B_b C 0.4054(16) 0.4981(17) 0.7066(16) 0.041(2) Uani 0.434(11) 1 d D U P A 2
H2B1_b H 0.3508 0.5633 0.708 0.062 Uiso 0.434(11) 1 calc R U P A 2
H2B2_b H 0.3601 0.4345 0.7362 0.062 Uiso 0.434(11) 1 calc R U P A 2
H2B3_b H 0.4434 0.5031 0.6345 0.062 Uiso 0.434(11) 1 calc R U P A 2
H10D H 0.290(8) 0.726(7) 0.485(6) 0.062 Uiso 1 1 d D U . . .
H23D H 0.819(8) 1.037(5) 0.603(6) 0.062 Uiso 1 1 d D U . . .
H9D H 0.850(5) 1.138(7) 0.434(6) 0.062 Uiso 1 1 d D U . . .
H26D H 0.658(4) 0.607(7) 0.799(6) 0.062 Uiso 1 1 d D U . . .
H7D H 0.665(3) 0.892(8) 0.905(3) 0.062 Uiso 1 1 d D U . . .
H8D H 0.636(8) 0.537(8) 0.674(6) 0.062 Uiso 1 1 d D U . . .

loop_
_atom_site_aniso_label
_atom_site_aniso_U_11
_atom_site_aniso_U_22
_atom_site_aniso_U_33
_atom_site_aniso_U_23
_atom_site_aniso_U_13
_atom_site_aniso_U_12
C01 0.021(4) 0.072(6) 0.034(5) -0.028(5) -0.009(4) 0.004(4)
C02 0.046(6) 0.067(7) 0.089(9) -0.041(7) 0.021(6) -0.033(5)
C2 0.020(3) 0.018(3) 0.007(3) -0.002(3) -0.002(3) -0.006(2)
C3 0.034(4) 0.012(3) 0.011(3) 0.003(3) -0.008(3) -0.005(3)
C4 0.038(4) 0.017(3) 0.011(3) 0.002(3) -0.008(3) -0.012(3)
C05 0.027(4) 0.031(4) 0.028(4) -0.007(3) -0.007(3) -0.010(3)
C5 0.025(4) 0.025(3) 0.016(4) -0.004(3) -0.006(3) -0.011(3)
C06 0.039(5) 0.054(5) 0.027(5) -0.008(4) -0.017(4) -0.005(4)
C6 0.021(3) 0.015(3) 0.007(3) -0.002(2) -0.001(3) -0.005(2)
C07 0.034(5) 0.030(4) 0.051(6) -0.009(4) -0.011(4) -0.003(3)
C7 0.020(3) 0.013(3) 0.015(3) -0.004(3) -0.003(3) -0.005(2)
C08 0.050(6) 0.063(6) 0.025(5) -0.006(4) -0.002(4) -0.022(4)
C9 0.019(3) 0.018(3) 0.013(3) -0.008(3) -0.007(3) -0.002(2)
C11 0.020(3) 0.015(3) 0.009(3) -0.003(3) -0.007(3) 0.003(2)
C12 0.021(4) 0.023(3) 0.018(4) -0.007(3) -0.007(3) -0.002(3)
C13 0.028(4) 0.035(4) 0.025(4) -0.016(3) -0.018(3) 0.005(3)
C14 0.034(4) 0.026(4) 0.019(4) -0.007(3) -0.016(3) 0.006(3)
C15 0.038(4) 0.014(3) 0.023(4) -0.005(3) -0.016(3) 0.002(3)
C16 0.024(4) 0.018(3) 0.014(3) -0.008(3) -0.006(3) 0.001(3)
C18 0.027(4) 0.016(3) 0.010(3) -0.004(3) -0.007(3) 0.001(3)
C20 0.025(4) 0.009(3) 0.008(3) 0.002(2) -0.003(3) -0.003(2)
C21 0.026(4) 0.014(3) 0.015(3) -0.007(3) -0.001(3) -0.003(2)
C22 0.030(4) 0.020(3) 0.010(3) -0.002(3) -0.007(3) 0.003(3)
C23 0.028(4) 0.021(3) 0.016(4) -0.003(3) 0.004(3) -0.010(3)
C24 0.032(4) 0.020(3) 0.017(4) -0.007(3) -0.006(3) -0.005(3)
C25 0.024(4) 0.019(3) 0.019(4) -0.006(3) -0.003(3) -0.004(3)
N01 0.028(3) 0.018(3) 0.014(3) 0.000(2) -0.009(3) 0.001(2)
N02 0.026(3) 0.031(3) 0.009(3) 0.000(2) -0.008(3) -0.007(2)
N10 0.013(3) 0.019(3) 0.012(3) -0.005(2) -0.006(2) 0.000(2)
N17 0.026(3) 0.016(3) 0.008(3) -0.004(2) -0.002(2) -0.002(2)
O01 0.023(3) 0.013(2) 0.019(3) -0.0022(19) -0.006(2) -0.0003(17)
O1 0.0255(13) 0.0147(11) 0.0105(12) 0.0012(9) -0.0076(10) -0.0056(9)
O02 0.027(3) 0.013(2) 0.023(3) 0.004(2) 0.000(2) -0.0030(18)
O03 0.033(3) 0.025(3) 0.047(4) -0.015(3) 0.008(3) 0.002(2)
O04 0.027(3) 0.035(3) 0.024(3) -0.018(2) -0.010(2) 0.005(2)
O05 0.031(3) 0.041(3) 0.030(3) -0.021(3) -0.016(3) 0.005(2)
O06 0.035(3) 0.050(3) 0.026(3) -0.011(3) -0.019(3) -0.011(2)
O07 0.019(3) 0.034(3) 0.016(3) -0.010(2) -0.005(2) -0.001(2)
O08 0.044(4) 0.034(3) 0.030(3) -0.012(3) -0.013(3) -0.015(2)
O8 0.0255(13) 0.0147(11) 0.0105(12) 0.0012(9) -0.0076(10) -0.0056(9)
O09 0.024(3) 0.031(3) 0.015(3) 0.000(2) -0.009(2) -0.005(2)
O010 0.036(4) 0.047(3) 0.041(4) -0.022(3) 0.002(3) -0.009(3)
O19 0.0255(13) 0.0147(11) 0.0105(12) 0.0012(9) -0.0076(10) -0.0056(9)
O26 0.0255(13) 0.0147(11) 0.0105(12) 0.0012(9) -0.0076(10) -0.0056(9)
Zn1 0.0188(4) 0.0133(3) 0.0092(4) -0.0008(3) -0.0054(3) -0.0035(3)
Dy1 0.01884(17) 0.01417(15) 0.00976(16) -0.00115(11) -0.00619(12) -0.00365(11)
Cl1 0.0204(9) 0.0304(9) 0.0187(9) -0.0122(7) -0.0040(7) -0.0025(6)
C1A_a 0.027(5) 0.066(7) 0.031(6) -0.016(5) -0.002(4) -0.009(4)
C2A_a 0.027(5) 0.066(7) 0.031(6) -0.016(5) -0.002(4) -0.009(4)
C1B_b 0.027(5) 0.066(7) 0.031(6) -0.016(5) -0.002(4) -0.009(4)
C2B_b 0.027(5) 0.066(7) 0.031(6) -0.016(5) -0.002(4) -0.009(4)

loop_
_atom_type_symbol
_atom_type_description
_atom_type_scat_dispersion_real
_atom_type_scat_dispersion_imag
_atom_type_scat_source
C C 0.0033 0.0016 'International Tables Vol C Tables 4.2.6.8 and 6.1.1.4'
H H 0 0 'International Tables Vol C Tables 4.2.6.8 and 6.1.1.4'
N N 0.0061 0.0033 'International Tables Vol C Tables 4.2.6.8 and 6.1.1.4'
O O 0.0106 0.006 'International Tables Vol C Tables 4.2.6.8 and 6.1.1.4'
Zn Zn 0.2839 1.4301 'International Tables Vol C Tables 4.2.6.8 and 6.1.1.4'
Dy Dy -0.1892 4.4098 'International Tables Vol C Tables 4.2.6.8 and 6.1.1.4'
Cl Cl 0.1484 0.1585 'International Tables Vol C Tables 4.2.6.8 and 6.1.1.4'

loop_
_exptl_crystal_face_index_h
_exptl_crystal_face_index_k
_exptl_crystal_face_index_l
_exptl_crystal_face_perp_dist
-3 0 17 0.074
3 0 -17 0.074
-3 -19 -6 0.2231
3 19 6 0.2231
12 -1 14 0.0416
-12 1 -14 0.0416

loop_
_geom_angle_atom_site_label_1
_geom_angle_atom_site_label_2
_geom_angle_atom_site_label_3
_geom_angle
O07 C01 C02 111.6(7)
O07 C01 H01A 109.3
C02 C01 H01A 109.3
O07 C01 H01B 109.3
C02 C01 H01B 109.3
H01A C01 H01B 108
C01 C02 H02A 109.5
C01 C02 H02B 109.5
H02A C02 H02B 109.5
C01 C02 H02C 109.5
H02A C02 H02C 109.5
H02B C02 H02C 109.5
C3 C2 C7 122.0(6)
C3 C2 O1 124.2(6)
C7 C2 O1 113.8(5)
C2 C3 C4 118.4(6)
C2 C3 H3 120.8
C4 C3 H3 120.8
C5 C4 C3 120.7(6)
C5 C4 H4 119.7
C3 C4 H4 119.7
O09 C05 C06 111.6(6)
O09 C05 H05A 109.3
C06 C05 H05A 109.3
O09 C05 H05B 109.3
C06 C05 H05B 109.3
H05A C05 H05B 108
C4 C5 C6 121.1(6)
C4 C5 H5 119.4
C6 C5 H5 119.4
C05 C06 H06A 109.5
C05 C06 H06B 109.5
H06A C06 H06B 109.5
C05 C06 H06C 109.5
H06A C06 H06C 109.5
H06B C06 H06C 109.5
C5 C6 C7 117.8(6)
C5 C6 C9 117.6(5)
C7 C6 C9 124.5(6)
O010 C07 C08 113.5(7)
O010 C07 H07A 108.9
C08 C07 H07A 108.9
O010 C07 H07B 108.9
C08 C07 H07B 108.9
H07A C07 H07B 107.7
O8 C7 C2 117.0(5)
O8 C7 C6 123.1(6)
C2 C7 C6 119.8(6)
C07 C08 H08A 109.5
C07 C08 H08B 109.5
H08A C08 H08B 109.5
C07 C08 H08C 109.5
H08A C08 H08C 109.5
H08B C08 H08C 109.5
N10 C9 C6 124.9(5)
N10 C9 H9 117.6
C6 C9 H9 117.6
C12 C11 C16 119.7(6)
C12 C11 N10 123.7(6)
C16 C11 N10 116.6(5)
C13 C12 C11 119.4(6)
C13 C12 H12 120.3
C11 C12 H12 120.3
C14 C13 C12 120.5(6)
C14 C13 H13 119.7
C12 C13 H13 119.7
C13 C14 C15 120.6(6)
C13 C14 H14 119.7
C15 C14 H14 119.7
C14 C15 C16 119.7(6)
C14 C15 H15 120.1
C16 C15 H15 120.1
C15 C16 C11 120.0(6)
C15 C16 N17 124.1(6)
C11 C16 N17 115.8(5)
N17 C18 C21 124.1(6)
N17 C18 H18 117.9
C21 C18 H18 117.9
O19 C20 C21 124.3(5)
O19 C20 C25 115.8(5)
C21 C20 C25 119.9(6)
C20 C21 C22 118.7(6)
C20 C21 C18 124.3(6)
C22 C21 C18 116.7(6)
C23 C22 C21 120.5(6)
C23 C22 H22 119.7
C21 C22 H22 119.7
C22 C23 C24 120.2(6)
C22 C23 H23 119.9
C24 C23 H23 119.9
C25 C24 C23 119.4(6)
C25 C24 H24 120.3
C23 C24 H24 120.3
C24 C25 O26 124.8(6)
C24 C25 C20 121.2(6)
O26 C25 C20 114.0(5)
O03 N01 O02 123.1(5)
O03 N01 O01 121.6(6)
O02 N01 O01 115.3(5)
O03 N01 Dy1 178.2(5)
O02 N01 Dy1 57.3(3)
O01 N01 Dy1 58.2(3)
O06 N02 O04 122.7(6)
O06 N02 O05 122.0(6)
O04 N02 O05 115.3(5)
O06 N02 Dy1 179.0(5)
O04 N02 Dy1 58.2(3)
O05 N02 Dy1 57.1(3)
C9 N10 C11 123.2(5)
C9 N10 Zn1 126.9(4)
C11 N10 Zn1 109.9(4)
C18 N17 C16 122.6(5)
C18 N17 Zn1 127.1(4)
C16 N17 Zn1 110.2(4)
N01 O01 Dy1 96.3(4)
C2 O1 Dy1 116.2(3)
C2 O1 H23D 107(6)
Dy1 O1 H23D 135(7)
N01 O02 Dy1 97.4(3)
N02 O04 Dy1 95.5(3)
N02 O05 Dy1 96.0(4)
C01 O07 Dy1 135.5(4)
C01 O07 H7D 107(2)
Dy1 O07 H7D 111(3)
C1A_a O08 H8D 110(7)
C1B_b O08 H8D 103(7)
C7 O8 Zn1 127.0(4)
C7 O8 Dy1 124.2(4)
Zn1 O8 Dy1 108.76(19)
C05 O09 H9D 110(7)
C07 O010 H10D 101(7)
C20 O19 Zn1 126.2(4)
C20 O19 Dy1 125.3(4)
Zn1 O19 Dy1 108.58(18)
C25 O26 Dy1 116.9(4)
C25 O26 H26D 116(6)
Dy1 O26 H26D 123(6)
O8 Zn1 O19 74.87(17)
O8 Zn1 N17 140.0(2)
O19 Zn1 N17 88.83(18)
O8 Zn1 N10 88.4(2)
O19 Zn1 N10 139.8(2)
N17 Zn1 N10 81.0(2)
O8 Zn1 Cl1 105.70(13)
O19 Zn1 Cl1 105.82(14)
N17 Zn1 Cl1 113.86(16)
N10 Zn1 Cl1 113.84(14)
O8 Zn1 Dy1 38.18(12)
O19 Zn1 Dy1 38.28(12)
N17 Zn1 Dy1 123.58(14)
N10 Zn1 Dy1 123.05(15)
Cl1 Zn1 Dy1 101.60(5)
O8 Dy1 O19 64.88(15)
O8 Dy1 O07 76.91(16)
O19 Dy1 O07 79.88(16)
O8 Dy1 O05 134.36(15)
O19 Dy1 O05 136.40(18)
O07 Dy1 O05 71.27(16)
O8 Dy1 O04 145.92(18)
O19 Dy1 O04 138.51(15)
O07 Dy1 O04 124.34(15)
O05 Dy1 O04 53.19(16)
O8 Dy1 O1 64.93(14)
O19 Dy1 O1 129.51(14)
O07 Dy1 O1 84.08(16)
O05 Dy1 O1 79.80(17)
O04 Dy1 O1 89.21(16)
O8 Dy1 O26 129.10(15)
O19 Dy1 O26 64.42(14)
O07 Dy1 O26 90.30(16)
O05 Dy1 O26 83.40(17)
O04 Dy1 O26 80.90(16)
O1 Dy1 O26 163.20(14)
O8 Dy1 O02 102.04(16)
O19 Dy1 O02 76.25(16)
O07 Dy1 O02 153.83(17)
O05 Dy1 O02 120.83(16)
O04 Dy1 O02 70.65(16)
O1 Dy1 O02 119.62(16)
O26 Dy1 O02 69.84(15)
O8 Dy1 O01 75.91(15)
O19 Dy1 O01 103.32(15)
O07 Dy1 O01 147.94(15)
O05 Dy1 O01 118.55(17)
O04 Dy1 O01 74.17(16)
O1 Dy1 O01 69.17(14)
O26 Dy1 O01 120.19(14)
O02 Dy1 O01 50.80(14)
O8 Dy1 N02 149.20(16)
O19 Dy1 N02 144.98(16)
O07 Dy1 N02 98.03(16)
O05 Dy1 N02 26.86(16)
O04 Dy1 N02 26.34(16)
O1 Dy1 N02 84.41(15)
O26 Dy1 N02 80.71(15)
O02 Dy1 N02 95.42(16)
O01 Dy1 N02 96.64(16)
O8 Dy1 N01 89.90(16)
O19 Dy1 N01 90.66(16)
O07 Dy1 N01 166.11(15)
O05 Dy1 N01 122.13(16)
O04 Dy1 N01 69.34(15)
O1 Dy1 N01 94.37(16)
O26 Dy1 N01 94.78(15)
O02 Dy1 N01 25.33(15)
O01 Dy1 N01 25.52(14)
N02 Dy1 N01 95.55(16)
O8 Dy1 Zn1 33.06(11)
O19 Dy1 Zn1 33.14(10)
O07 Dy1 Zn1 69.25(11)
O05 Dy1 Zn1 140.52(12)
O04 Dy1 Zn1 165.90(11)
O1 Dy1 Zn1 96.52(10)
O26 Dy1 Zn1 96.25(10)
O02 Dy1 Zn1 95.36(12)
O01 Dy1 Zn1 95.79(10)
N02 Dy1 Zn1 167.00(12)
N01 Dy1 Zn1 97.30(11)
O08 C1A_a C2A_a 109.5(12)
O08 C1A_a H1A1_a 110.1
C2A_a C1A_a H1A1_a 110.6
O08 C1A_a H1A2_a 109.4
C2A_a C1A_a H1A2_a 109.4
H1A1_a C1A_a H1A2_a 107.8
C1A_a C2A_a H2A1_a 109.5
C1A_a C2A_a H2A2_a 109.5
H2A1_a C2A_a H2A2_a 109.5
C1A_a C2A_a H2A3_a 109.5
H2A1_a C2A_a H2A3_a 109.5
H2A2_a C2A_a H2A3_a 109.5
O08 C1B_b C2B_b 115.0(15)
O08 C1B_b H1B1_b 109.4
C2B_b C1B_b H1B1_b 108.8
O08 C1B_b H1B2_b 108.2
C2B_b C1B_b H1B2_b 107.3
H1B1_b C1B_b H1B2_b 108
C1B_b C2B_b H2B1_b 109.5
C1B_b C2B_b H2B2_b 109.5
H2B1_b C2B_b H2B2_b 109.5
C1B_b C2B_b H2B3_b 109.5
H2B1_b C2B_b H2B3_b 109.5
H2B2_b C2B_b H2B3_b 109.5

loop_
_geom_bond_atom_site_label_1
_geom_bond_atom_site_label_2
_geom_bond_distance
C01 O07 1.453(9)
C01 C02 1.465(13)
C01 H01A 0.99
C01 H01B 0.99
C02 H02A 0.98
C02 H02B 0.98
C02 H02C 0.98
C2 C3 1.376(9)
C2 C7 1.387(9)
C2 O1 1.402(7)
C3 C4 1.413(9)
C3 H3 0.95
C4 C5 1.372(9)
C4 H4 0.95
C05 O09 1.447(8)
C05 C06 1.516(11)
C05 H05A 0.99
C05 H05B 0.99
C5 C6 1.415(9)
C5 H5 0.95
C06 H06A 0.98
C06 H06B 0.98
C06 H06C 0.98
C6 C7 1.419(8)
C6 C9 1.447(8)
C07 O010 1.416(10)
C07 C08 1.481(12)
C07 H07A 0.99
C07 H07B 0.99
C7 O8 1.337(7)
C08 H08A 0.98
C08 H08B 0.98
C08 H08C 0.98
C9 N10 1.298(8)
C9 H9 0.95
C11 C12 1.399(9)
C11 C16 1.402(9)
C11 N10 1.417(7)
C12 C13 1.396(9)
C12 H12 0.95
C13 C14 1.373(11)
C13 H13 0.95
C14 C15 1.389(9)
C14 H14 0.95
C15 C16 1.390(9)
C15 H15 0.95
C16 N17 1.433(8)
C18 N17 1.288(8)
C18 C21 1.469(9)
C18 H18 0.95
C20 O19 1.331(7)
C20 C21 1.395(9)
C20 C25 1.403(9)
C21 C22 1.402(9)
C22 C23 1.390(9)
C22 H22 0.95
C23 C24 1.399(9)
C23 H23 0.95
C24 C25 1.364(9)
C24 H24 0.95
C25 O26 1.386(8)
N01 O03 1.226(7)
N01 O02 1.262(7)
N01 O01 1.268(6)
N01 Dy1 2.926(6)
N02 O06 1.213(7)
N02 O04 1.273(7)
N02 O05 1.298(7)
N02 Dy1 2.856(5)
N10 Zn1 2.053(5)
N17 Zn1 2.042(5)
O01 Dy1 2.501(5)
O1 Dy1 2.476(4)
O1 H23D 0.85(2)
O02 Dy1 2.482(4)
O04 Dy1 2.439(4)
O05 Dy1 2.412(5)
O07 Dy1 2.379(5)
O07 H7D 0.86(2)
O08 C1A_a 1.399(13)
O08 C1B_b 1.455(16)
O08 H8D 0.85(2)
O8 Zn1 2.017(4)
O8 Dy1 2.285(4)
O09 H9D 0.86(2)
O010 H10D 0.867(14)
O19 Zn1 2.019(4)
O19 Dy1 2.288(4)
O26 Dy1 2.481(4)
O26 H26D 0.85(2)
Zn1 Cl1 2.2680(17)
Zn1 Dy1 3.5003(8)
C1A_a C2A_a 1.503(15)
C1A_a H1A1_a 0.99
C1A_a H1A2_a 0.99
C2A_a H2A1_a 0.98
C2A_a H2A2_a 0.98
C2A_a H2A3_a 0.98
C1B_b C2B_b 1.534(17)
C1B_b H1B1_b 0.99
C1B_b H1B2_b 0.99
C2B_b H2B1_b 0.98
C2B_b H2B2_b 0.98
C2B_b H2B3_b 0.98

loop_
_geom_hbond_atom_site_label_D
_geom_hbond_atom_site_label_H
_geom_hbond_atom_site_label_A
_geom_hbond_distance_DH
_geom_hbond_distance_HA
_geom_hbond_distance_DA
_geom_hbond_angle_DHA
_geom_hbond_site_symmetry_A
C01 H01A O05 0.99 2.47 3.047(10) 116.6 .
C01 H01B Cl1 0.99 2.87 3.744(8) 147.1 2_677
C3 H3 O01 0.95 2.6 3.481(8) 154.3 2_776
C07 H07B O06 0.99 2.54 3.243(9) 128 .
C9 H9 Cl1 0.95 2.82 3.654(6) 147.6 2_777
C15 H15 O02 0.95 2.62 3.450(8) 146.7 2_767
C18 H18 O02 0.95 2.4 3.345(8) 171.9 2_767
O010 H10D O03 0.867(14) 2.58(8) 3.157(8) 125(8) 1_455
O010 H10D O09 0.867(14) 2.27(6) 3.039(7) 147(9) 2_676
O1 H23D O09 0.85(2) 1.81(4) 2.620(6) 158(9) .
O09 H9D N01 0.86(2) 2.68(6) 3.426(8) 145(8) 2_776
O09 H9D O01 0.86(2) 1.95(3) 2.807(7) 169(9) 2_776
O26 H26D O08 0.85(2) 1.71(2) 2.559(6) 174(8) .
O07 H7D Cl1 0.86(2) 2.25(2) 3.115(5) 178(8) .
C01 H01A O05 0.99 2.47 3.047(10) 116.6 .
C01 H01B Cl1 0.99 2.87 3.744(8) 147.1 2_677
C3 H3 O01 0.95 2.6 3.481(8) 154.3 2_776
C07 H07B O06 0.99 2.54 3.243(9) 128 .
C9 H9 Cl1 0.95 2.82 3.654(6) 147.6 2_777
C15 H15 O02 0.95 2.62 3.450(8) 146.7 2_767
C18 H18 O02 0.95 2.4 3.345(8) 171.9 2_767
O010 H10D O03 0.867(14) 2.58(8) 3.157(8) 125(8) 1_455
O010 H10D O09 0.867(14) 2.27(6) 3.039(7) 147(9) 2_676
O1 H23D O09 0.85(2) 1.81(4) 2.620(6) 158(9) .
O09 H9D N01 0.86(2) 2.68(6) 3.426(8) 145(8) 2_776
O09 H9D O01 0.86(2) 1.95(3) 2.807(7) 169(9) 2_776
O26 H26D O08 0.85(2) 1.71(2) 2.559(6) 174(8) .
O07 H7D Cl1 0.86(2) 2.25(2) 3.115(5) 178(8) .

loop_
_geom_torsion_atom_site_label_1
_geom_torsion_atom_site_label_2
_geom_torsion_atom_site_label_3
_geom_torsion_atom_site_label_4
_geom_torsion
C7 C2 C3 C4 3.4(10)
O1 C2 C3 C4 -179.5(6)
C2 C3 C4 C5 -1.1(10)
C3 C4 C5 C6 -0.4(11)
C4 C5 C6 C7 -0.2(10)
C4 C5 C6 C9 177.1(6)
C3 C2 C7 O8 179.1(6)
O1 C2 C7 O8 1.7(8)
C3 C2 C7 C6 -4.1(10)
O1 C2 C7 C6 178.5(5)
C5 C6 C7 O8 179.0(6)
C9 C6 C7 O8 1.8(10)
C5 C6 C7 C2 2.4(9)
C9 C6 C7 C2 -174.8(6)
C5 C6 C9 N10 171.6(6)
C7 C6 C9 N10 -11.2(10)
C16 C11 C12 C13 0.3(10)
N10 C11 C12 C13 178.9(6)
C11 C12 C13 C14 0.9(11)
C12 C13 C14 C15 -2.2(11)
C13 C14 C15 C16 2.3(11)
C14 C15 C16 C11 -1.1(10)
C14 C15 C16 N17 -178.5(6)
C12 C11 C16 C15 -0.1(10)
N10 C11 C16 C15 -178.9(6)
C12 C11 C16 N17 177.5(6)
N10 C11 C16 N17 -1.3(8)
O19 C20 C21 C22 -177.8(6)
C25 C20 C21 C22 0.9(10)
O19 C20 C21 C18 -4.8(10)
C25 C20 C21 C18 173.9(6)
N17 C18 C21 C20 13.8(10)
N17 C18 C21 C22 -173.1(6)
C20 C21 C22 C23 -2.8(10)
C18 C21 C22 C23 -176.3(6)
C21 C22 C23 C24 2.0(10)
C22 C23 C24 C25 0.6(10)
C23 C24 C25 O26 178.3(6)
C23 C24 C25 C20 -2.5(10)
O19 C20 C25 C24 -179.5(6)
C21 C20 C25 C24 1.8(10)
O19 C20 C25 O26 -0.2(8)
C21 C20 C25 O26 -179.0(6)
C6 C9 N10 C11 176.4(5)
C6 C9 N10 Zn1 -2.6(9)
C12 C11 N10 C9 21.0(9)
C16 C11 N10 C9 -160.3(6)
C12 C11 N10 Zn1 -159.9(5)
C16 C11 N10 Zn1 18.9(7)
C21 C18 N17 C16 -176.0(6)
C21 C18 N17 Zn1 1.3(9)
C15 C16 N17 C18 -21.9(10)
C11 C16 N17 C18 160.6(6)
C15 C16 N17 Zn1 160.4(5)
C11 C16 N17 Zn1 -17.0(7)
O03 N01 O01 Dy1 177.9(5)
O02 N01 O01 Dy1 -4.4(5)
C3 C2 O1 Dy1 167.2(5)
C7 C2 O1 Dy1 -15.4(7)
O03 N01 O02 Dy1 -177.9(6)
O01 N01 O02 Dy1 4.4(5)
O06 N02 O04 Dy1 -179.4(6)
O05 N02 O04 Dy1 1.8(6)
O06 N02 O05 Dy1 179.4(6)
O04 N02 O05 Dy1 -1.9(6)
C02 C01 O07 Dy1 77.9(9)
C2 C7 O8 Zn1 -162.7(4)
C6 C7 O8 Zn1 20.6(9)
C2 C7 O8 Dy1 15.2(8)
C6 C7 O8 Dy1 -161.5(4)
C21 C20 O19 Zn1 -18.0(9)
C25 C20 O19 Zn1 163.3(4)
C21 C20 O19 Dy1 162.5(5)
C25 C20 O19 Dy1 -16.2(8)
C24 C25 O26 Dy1 -166.9(5)
C20 C25 O26 Dy1 13.9(7)
C1B_b O08 C1A_a C2A_a -11(2)
C1A_a O08 C1B_b C2B_b 35(2)

loop_
_platon_squeeze_void_nr
_platon_squeeze_void_average_x
_platon_squeeze_void_average_y
_platon_squeeze_void_average_z
_platon_squeeze_void_volume
_platon_squeeze_void_count_electrons
_platon_squeeze_void_content
1 0.000 0.500 0.500 168 52 ' '
